data_1554680
loop_
_publ_author_name
'Ma, Huili'
'Shen, Kang'
'Wu, Yipei'
'Xia, Fang'
'Yu, Feiling'
'Sun, Zhengyi'
'Qian, Chunyue'
'Peng, Qiming'
'Zhang, Hong-Hai'
'You, Cong'
'Xie, Guohua'
'Hang, Xiao-Chun'
'Huang, Wei'

_publ_section_title
;
 High-color-purity and efficient solution-processable blue phosphorescent
 light-emitting diodes with Pt(ii) complexes featuring 3\p\p* transitions
;
_journal_issue 11
_journal_name_full 'Materials Chemistry Frontiers'
_journal_page_first 2448
_journal_paper_doi 10.1039/C9QM00347A
_journal_volume 3
_journal_year 2019
_chemical_formula_sum 'C27 H18 N4 O Pt'
_chemical_formula_weight 609.53
_space_group_IT_number 19
_space_group_name_Hall 'P 2ac 2ab'
_space_group_name_H-M_alt 'P 21 21 21'
_symmetry_cell_setting orthorhombic
_symmetry_space_group_name_H-M 'P 21 21 21'
_atom_sites_solution_hydrogens geom
_atom_sites_solution_primary direct
_atom_sites_solution_secondary difmap
_audit_creation_method SHELXL-97
_audit_update_record
;
2018-12-24 deposited with the CCDC.	2019-09-06 downloaded from the CCDC.
;
_cell_angle_alpha 90.00
_cell_angle_beta 90.00
_cell_angle_gamma 90.00
_cell_formula_units_Z 4
_cell_length_a 7.7277(15)
_cell_length_b 13.360(3)
_cell_length_c 20.072(4)
_cell_measurement_reflns_used 8762
_cell_measurement_temperature 293(2)
_cell_measurement_theta_max 27.5
_cell_measurement_theta_min 3.05
_cell_volume 2072.3(7)
_computing_structure_refinement 'SHELXL-97 (Sheldrick, 1997)'
_computing_structure_solution 'SHELXS-97 (Sheldrick, 1990)'
_diffrn_ambient_temperature 293(2)
_diffrn_measured_fraction_theta_full 0.999
_diffrn_measured_fraction_theta_max 0.999
_diffrn_measurement_device_type 'CCD area detector'
_diffrn_measurement_method 'phi and omega scans'
_diffrn_radiation_monochromator graphite
_diffrn_radiation_source 'fine-focus sealed tube'
_diffrn_radiation_type MoK\a
_diffrn_radiation_wavelength 0.71073
_diffrn_reflns_av_R_equivalents 0.0547
_diffrn_reflns_av_sigmaI/netI 0.0836
_diffrn_reflns_limit_h_max 9
_diffrn_reflns_limit_h_min -10
_diffrn_reflns_limit_k_max 17
_diffrn_reflns_limit_k_min -12
_diffrn_reflns_limit_l_max 18
_diffrn_reflns_limit_l_min -26
_diffrn_reflns_number 11924
_diffrn_reflns_theta_full 27.50
_diffrn_reflns_theta_max 27.50
_diffrn_reflns_theta_min 3.05
_exptl_absorpt_coefficient_mu 6.801
_exptl_crystal_colour Yellow
_exptl_crystal_density_diffrn 1.954
_exptl_crystal_density_method 'not measured'
_exptl_crystal_description Block
_exptl_crystal_F_000 2300
_refine_diff_density_max 0.572
_refine_diff_density_min -0.749
_refine_diff_density_rms 0.138
_refine_ls_abs_structure_details 'Flack H D (1983), Acta Cryst. A39, 876-881'
_refine_ls_abs_structure_Flack 0.019(10)
_refine_ls_extinction_method none
_refine_ls_goodness_of_fit_ref 0.980
_refine_ls_hydrogen_treatment mixed
_refine_ls_matrix_type full
_refine_ls_number_parameters 299
_refine_ls_number_reflns 4724
_refine_ls_number_restraints 0
_refine_ls_restrained_S_all 0.980
_refine_ls_R_factor_all 0.0534
_refine_ls_R_factor_gt 0.0427
_refine_ls_shift/su_max 0.001
_refine_ls_shift/su_mean 0.000
_refine_ls_structure_factor_coef Fsqd
_refine_ls_weighting_details 'calc w=1/[\s^2^(Fo^2^)+(0.0000P)^2^+0.0000P] where P=(Fo^2^+2Fc^2^)/3'
_refine_ls_weighting_scheme calc
_refine_ls_wR_factor_gt 0.0532
_refine_ls_wR_factor_ref 0.0566
_reflns_number_gt 4135
_reflns_number_total 4724
_reflns_threshold_expression >2sigma(I)
_cod_data_source_file c9qm00347a2.cif
_cod_data_source_block 111
_cod_depositor_comments
;
The following automatic conversions were performed:

data item '_symmetry_cell_setting' value 'Orthorhombic' was changed
to 'orthorhombic' in accordance with the
/home/saulius/struct/COD-crude-data/automatic-downloads/DataCite-retrospective/RSC/depositions/lib/dictionaries/cif_core.dic
dictionary named 'cif_core.dic' version 2.4.2 last updated on
2011-04-26.

Automatic conversion script
Id: cif_fix_values 6909 2019-04-08 15:41:33Z antanas 
;
_cod_original_sg_symbol_H-M P212121
_cod_database_code 1554680

loop_
_symmetry_equiv_pos_as_xyz
'x, y, z'
'-x+1/2, -y, z+1/2'
'-x, y+1/2, -z+1/2'
'x+1/2, -y+1/2, -z'

loop_
_atom_site_label
_atom_site_type_symbol
_atom_site_fract_x
_atom_site_fract_y
_atom_site_fract_z
_atom_site_U_iso_or_equiv
_atom_site_adp_type
_atom_site_occupancy
_atom_site_symmetry_multiplicity
_atom_site_calc_flag
_atom_site_refinement_flags
Pt1 Pt 0.63868(3) 0.70768(2) 0.903766(15) 0.02799(7) Uani 1 1 d .
C1 C 0.4561(9) 0.4940(6) 0.9386(4) 0.041(2) Uani 1 1 d .
H1 H 0.4358 0.5000 0.9841 0.049 Uiso 1 1 calc R
C2 C 0.4023(8) 0.4140(5) 0.8992(5) 0.0422(19) Uani 1 1 d .
H2 H 0.3394 0.3584 0.9130 0.051 Uiso 1 1 calc R
C3 C 0.4602(9) 0.4337(6) 0.8365(4) 0.040(2) Uani 1 1 d .
H3 H 0.4454 0.3929 0.7994 0.048 Uiso 1 1 calc R
C4 C 0.6217(10) 0.5827(5) 0.7874(3) 0.0299(16) Uani 1 1 d .
C5 C 0.6407(11) 0.5459(6) 0.7235(3) 0.0422(18) Uani 1 1 d .
H5 H 0.6008 0.4828 0.7114 0.051 Uiso 1 1 calc R
C6 C 0.7230(10) 0.6088(7) 0.6785(4) 0.051(2) Uani 1 1 d .
H6 H 0.7372 0.5878 0.6347 0.062 Uiso 1 1 calc R
C7 C 0.7846(9) 0.7023(8) 0.6972(4) 0.045(2) Uani 1 1 d .
H7 H 0.8400 0.7433 0.6665 0.054 Uiso 1 1 calc R
C8 C 0.7620(9) 0.7335(6) 0.7625(4) 0.0321(19) Uani 1 1 d .
C9 C 0.6767(8) 0.6761(5) 0.8088(3) 0.0262(17) Uani 1 1 d .
C10 C 0.7032(8) 0.8479(5) 0.8881(4) 0.0321(19) Uani 1 1 d .
C11 C 0.7737(9) 0.8860(6) 0.8291(4) 0.0335(19) Uani 1 1 d .
C12 C 0.8003(9) 0.9873(6) 0.8177(4) 0.039(2) Uani 1 1 d .
H12 H 0.8559 1.0075 0.7789 0.047 Uiso 1 1 calc R
C13 C 0.7460(10) 1.0580(6) 0.8626(4) 0.040(2) Uani 1 1 d .
H13 H 0.7610 1.1259 0.8540 0.048 Uiso 1 1 calc R
C14 C 0.6681(9) 1.0259(5) 0.9210(3) 0.0314(18) Uani 1 1 d .
C15 C 0.5845(9) 1.0756(6) 0.9760(4) 0.0338(18) Uani 1 1 d .
C16 C 0.5464(9) 1.1766(6) 0.9881(4) 0.039(2) Uani 1 1 d .
H16 H 0.5796 1.2260 0.9581 0.047 Uiso 1 1 calc R
C17 C 0.4586(9) 1.2010(8) 1.0457(4) 0.051(2) Uani 1 1 d .
H17 H 0.4342 1.2677 1.0550 0.061 Uiso 1 1 calc R
C18 C 0.4061(8) 1.1269(6) 1.0901(5) 0.044(2) Uani 1 1 d .
H18 H 0.3458 1.1453 1.1283 0.053 Uiso 1 1 calc R
C19 C 0.4409(9) 1.0266(6) 1.0790(4) 0.039(2) Uani 1 1 d .
H19 H 0.4028 0.9776 1.1084 0.047 Uiso 1 1 calc R
C20 C 0.5349(9) 1.0022(6) 1.0224(4) 0.0305(18) Uani 1 1 d .
C21 C 0.6606(9) 0.9235(6) 0.9335(3) 0.0316(17) Uani 1 1 d .
C22 C 0.6139(9) 0.8233(5) 1.0370(3) 0.0282(17) Uani 1 1 d .
C23 C 0.6448(9) 0.8340(5) 1.1068(3) 0.0345(17) Uani 1 1 d .
H23 H 0.6425 0.8970 1.1265 0.041 Uiso 1 1 calc R
C24 C 0.6775(10) 0.7518(6) 1.1439(4) 0.038(2) Uani 1 1 d .
C25 C 0.6857(9) 0.6605(6) 1.1141(4) 0.038(2) Uani 1 1 d .
H25 H 0.7068 0.6034 1.1393 0.045 Uiso 1 1 calc R
C26 C 0.6624(10) 0.6538(6) 1.0461(4) 0.038(2) Uani 1 1 d .
H26 H 0.6725 0.5913 1.0260 0.045 Uiso 1 1 calc R
C27 C 0.7152(9) 0.7608(6) 1.2173(4) 0.049(2) Uani 1 1 d .
H27A H 0.8304 0.7860 1.2235 0.073 Uiso 1 1 calc R
H27B H 0.7054 0.6962 1.2379 0.073 Uiso 1 1 calc R
H27C H 0.6338 0.8060 1.2373 0.073 Uiso 1 1 calc R
N1 N 0.5428(7) 0.5227(5) 0.8377(3) 0.0352(16) Uani 1 1 d .
N2 N 0.5405(6) 0.5604(4) 0.9017(4) 0.0325(14) Uani 1 1 d .
N3 N 0.5836(7) 0.9071(5) 0.9976(3) 0.0308(15) Uani 1 1 d .
N4 N 0.6256(8) 0.7337(4) 1.0073(3) 0.0262(13) Uani 1 1 d .
O1 O 0.8249(6) 0.8283(4) 0.7745(2) 0.0401(14) Uani 1 1 d .

loop_
_atom_site_aniso_label
_atom_site_aniso_U_11
_atom_site_aniso_U_22
_atom_site_aniso_U_33
_atom_site_aniso_U_23
_atom_site_aniso_U_13
_atom_site_aniso_U_12
Pt1 0.02905(11) 0.02622(13) 0.02869(12) 0.00031(16) 0.00016(14) 0.00051(15)
C1 0.036(4) 0.032(5) 0.054(6) 0.006(4) 0.011(4) -0.003(4)
C2 0.031(4) 0.034(4) 0.061(5) -0.002(5) -0.001(5) -0.010(3)
C3 0.028(4) 0.034(5) 0.058(6) -0.012(4) 0.001(4) -0.006(4)
C4 0.028(4) 0.033(4) 0.029(4) -0.005(3) -0.001(4) 0.010(4)
C5 0.053(4) 0.033(4) 0.041(5) -0.002(4) 0.005(5) 0.008(5)
C6 0.061(6) 0.048(6) 0.044(6) -0.007(5) 0.009(4) -0.003(5)
C7 0.049(4) 0.055(6) 0.032(4) 0.006(5) 0.010(3) 0.012(5)
C8 0.034(4) 0.033(5) 0.030(4) 0.006(4) 0.003(3) 0.004(4)
C9 0.017(3) 0.031(4) 0.031(4) -0.004(3) -0.007(3) 0.010(3)
C10 0.033(4) 0.025(4) 0.038(5) 0.008(4) -0.012(3) -0.011(3)
C11 0.036(4) 0.027(5) 0.038(5) 0.006(4) -0.006(3) 0.001(4)
C12 0.043(5) 0.035(5) 0.039(5) 0.014(4) 0.003(4) -0.009(4)
C13 0.053(5) 0.026(5) 0.042(5) 0.008(4) 0.000(4) 0.000(4)
C14 0.033(4) 0.026(4) 0.035(5) 0.001(3) -0.004(3) 0.000(3)
C15 0.038(4) 0.024(4) 0.039(5) -0.001(4) -0.009(4) 0.000(3)
C16 0.042(4) 0.022(5) 0.052(5) 0.000(4) -0.007(4) -0.002(3)
C17 0.039(4) 0.037(5) 0.077(6) -0.022(6) -0.004(4) 0.013(5)
C18 0.028(4) 0.043(5) 0.062(6) -0.012(5) 0.003(4) 0.001(4)
C19 0.035(4) 0.038(5) 0.044(6) -0.003(4) 0.005(4) -0.007(4)
C20 0.031(4) 0.021(4) 0.040(5) -0.005(4) -0.003(3) -0.003(3)
C21 0.027(4) 0.034(4) 0.034(4) 0.004(3) -0.002(3) -0.005(4)
C22 0.025(4) 0.032(4) 0.028(4) 0.002(3) 0.008(3) -0.007(3)
C23 0.032(3) 0.036(4) 0.036(5) -0.007(4) 0.007(4) -0.008(4)
C24 0.040(5) 0.047(5) 0.028(4) 0.005(4) 0.000(3) 0.003(4)
C25 0.045(5) 0.033(5) 0.035(5) 0.015(4) -0.001(4) 0.006(4)
C26 0.042(5) 0.038(5) 0.034(4) 0.006(4) -0.008(4) 0.004(4)
C27 0.051(4) 0.055(7) 0.040(5) -0.004(4) -0.007(4) -0.006(4)
N1 0.031(3) 0.029(4) 0.045(4) -0.003(3) -0.001(3) -0.004(3)
N2 0.036(3) 0.026(3) 0.035(4) -0.001(4) 0.005(3) 0.000(3)
N3 0.036(4) 0.025(4) 0.031(4) 0.005(3) -0.002(3) -0.005(3)
N4 0.026(3) 0.030(4) 0.023(3) 0.007(3) -0.003(3) 0.001(3)
O1 0.051(4) 0.035(3) 0.034(3) -0.006(2) 0.014(3) -0.004(3)

loop_
_atom_type_symbol
_atom_type_description
_atom_type_scat_dispersion_real
_atom_type_scat_dispersion_imag
_atom_type_scat_source
C C 0.0033 0.0016 'International Tables Vol C Tables 4.2.6.8 and 6.1.1.4'
H H 0.0000 0.0000 'International Tables Vol C Tables 4.2.6.8 and 6.1.1.4'
N N 0.0061 0.0033 'International Tables Vol C Tables 4.2.6.8 and 6.1.1.4'
O O 0.0106 0.0060 'International Tables Vol C Tables 4.2.6.8 and 6.1.1.4'
Pt Pt -1.7033 8.3905 'International Tables Vol C Tables 4.2.6.8 and 6.1.1.4'

loop_
_geom_angle_atom_site_label_1
_geom_angle_atom_site_label_2
_geom_angle_atom_site_label_3
_geom_angle
C10 Pt1 C9 90.7(3)
C10 Pt1 N2 167.9(3)
C9 Pt1 N2 80.5(3)
C10 Pt1 N4 90.7(3)
C9 Pt1 N4 173.5(3)
N2 Pt1 N4 99.0(2)
N2 C1 C2 110.0(7)
C3 C2 C1 106.2(7)
N1 C3 C2 108.1(7)
C5 C4 C9 125.1(7)
C5 C4 N1 120.2(7)
C9 C4 N1 114.7(6)
C4 C5 C6 115.9(8)
C5 C6 C7 121.7(8)
C8 C7 C6 118.9(8)
C9 C8 O1 124.4(7)
C9 C8 C7 122.2(8)
O1 C8 C7 113.4(7)
C8 C9 C4 116.1(7)
C8 C9 Pt1 127.3(6)
C4 C9 Pt1 116.5(5)
C11 C10 C21 112.4(7)
C11 C10 Pt1 125.5(6)
C21 C10 Pt1 121.6(5)
C12 C11 O1 111.5(7)
C12 C11 C10 123.5(8)
O1 C11 C10 125.0(7)
C13 C12 C11 121.2(8)
C12 C13 C14 118.3(8)
C13 C14 C21 118.4(7)
C13 C14 C15 134.4(7)
C21 C14 C15 107.2(7)
C16 C15 C20 119.9(7)
C16 C15 C14 132.1(7)
C20 C15 C14 107.9(7)
C17 C16 C15 118.5(8)
C16 C17 C18 120.7(9)
C19 C18 C17 122.0(8)
C18 C19 C20 117.4(8)
C19 C20 C15 121.4(7)
C19 C20 N3 129.7(7)
C15 C20 N3 108.7(7)
C14 C21 C10 125.5(7)
C14 C21 N3 109.2(6)
C10 C21 N3 124.9(7)
N4 C22 N3 118.6(6)
N4 C22 C23 120.9(6)
N3 C22 C23 120.3(7)
C24 C23 C22 119.4(7)
C23 C24 C25 119.7(7)
C23 C24 C27 120.7(7)
C25 C24 C27 119.5(7)
C24 C25 C26 119.2(7)
N4 C26 C25 123.1(7)
C3 N1 N2 109.3(7)
C3 N1 C4 133.3(7)
N2 N1 C4 117.3(6)
C1 N2 N1 106.4(6)
C1 N2 Pt1 142.1(6)
N1 N2 Pt1 110.8(5)
C22 N3 C20 124.6(6)
C22 N3 C21 124.3(6)
C20 N3 C21 106.8(6)
C22 N4 C26 117.6(6)
C22 N4 Pt1 126.0(4)
C26 N4 Pt1 115.3(5)
C8 O1 C11 122.9(6)

loop_
_geom_bond_atom_site_label_1
_geom_bond_atom_site_label_2
_geom_bond_distance
Pt1 C10 1.964(7)
Pt1 C9 1.973(7)
Pt1 N2 2.109(6)
Pt1 N4 2.110(5)
C1 N2 1.328(9)
C1 C2 1.393(10)
C2 C3 1.360(11)
C3 N1 1.350(9)
C4 C5 1.382(9)
C4 C9 1.387(9)
C4 N1 1.424(9)
C5 C6 1.388(10)
C6 C7 1.389(12)
C7 C8 1.386(9)
C8 C9 1.373(9)
C8 O1 1.378(8)
C10 C11 1.398(10)
C10 C21 1.399(9)
C11 C12 1.388(10)
C11 O1 1.397(8)
C12 C13 1.372(10)
C13 C14 1.385(9)
C14 C21 1.392(9)
C14 C15 1.442(9)
C15 C16 1.403(9)
C15 C20 1.405(10)
C16 C17 1.378(9)
C17 C18 1.393(11)
C18 C19 1.383(10)
C19 C20 1.389(9)
C20 N3 1.415(9)
C21 N3 1.434(8)
C22 N4 1.340(8)
C22 N3 1.390(8)
C22 C23 1.429(9)
C23 C24 1.351(9)
C24 C25 1.359(9)
C24 C27 1.508(9)
C25 C26 1.380(9)
C26 N4 1.351(8)
N1 N2 1.380(8)
